data_2209206
loop_
_publ_author_name
'Boyd, Peter D. W.'
'Rickard, Clifton E. F.'

_publ_section_title
;[1,2-Bis(diphenylphosphino)ethane]bis(<i>N</i>,<i>N</i>-dimethyldithiocarbamato)iron(III)
 tetrafluoroborate
;
_journal_coeditor_code HG2041
_journal_issue 6
_journal_name_full 'Acta Crystallographica Section E'
_journal_page_first m1431
_journal_page_last m1433
_journal_paper_doi 10.1107/S1600536806019349
_journal_volume 62
_journal_year 2006
_chemical_formula_iupac '[Fe (C3 H6 N S2 )2 (C26 H24 P2)] B F4'
_chemical_formula_moiety 'C32 H36 Fe1 N2 P2 S4 +, B F4 -'
_chemical_formula_sum 'C32 H36 B F4 Fe N2 P2 S4'
_chemical_formula_weight 781.47
_chemical_name_systematic
;
[1,2-Bis(diphenylphosphino)ethane]bis(N,N-dimethyldithiocarbamato)iron(III)
tetrafluoroborate
;
_space_group_crystal_system monoclinic
_space_group_IT_number 15
_space_group_name_Hall '-C 2yc'
_space_group_name_H-M_alt 'C 1 2/c 1'
_atom_sites_solution_hydrogens geom
_atom_sites_solution_primary direct
_atom_sites_solution_secondary difmap
_audit_creation_method SHELXL-97
_cell_angle_alpha 90.00
_cell_angle_beta 105.3370(10)
_cell_angle_gamma 90.00
_cell_formula_units_Z 4
_cell_length_a 15.50610(10)
_cell_length_b 18.0353(2)
_cell_length_c 13.5470(2)
_cell_measurement_reflns_used 8192
_cell_measurement_temperature 203(2)
_cell_measurement_theta_max 27.5
_cell_measurement_theta_min 1.77
_cell_volume 3653.59(7)
_computing_cell_refinement 'SAINT (Siemens, 1995)'
_computing_data_collection 'SMART (Siemens, 1995)'
_computing_data_reduction SAINT
_computing_molecular_graphics 'ORTEP-3 for Windows (Farrugia, 1997)'
_computing_publication_material 'WinGX (Farrugia, 1999)'
_computing_structure_refinement 'SHELXL97 (Sheldrick, 1997)'
_computing_structure_solution 'SHELXS97 (Sheldrick, 1997)'
_diffrn_ambient_temperature 203(2)
_diffrn_measured_fraction_theta_full 0.998
_diffrn_measured_fraction_theta_max 0.959
_diffrn_measurement_device_type 'Siemens SMART CCD'
_diffrn_measurement_method 'Area-detector \w'
_diffrn_radiation_monochromator graphite
_diffrn_radiation_source 'fine-focus sealed tube'
_diffrn_radiation_type MoK\a
_diffrn_radiation_wavelength 0.71073
_diffrn_reflns_av_R_equivalents 0.0174
_diffrn_reflns_av_sigmaI/netI 0.0229
_diffrn_reflns_limit_h_max 19
_diffrn_reflns_limit_h_min -19
_diffrn_reflns_limit_k_max 23
_diffrn_reflns_limit_k_min 0
_diffrn_reflns_limit_l_max 17
_diffrn_reflns_limit_l_min 0
_diffrn_reflns_number 10961
_diffrn_reflns_theta_full 25.00
_diffrn_reflns_theta_max 27.50
_diffrn_reflns_theta_min 1.77
_diffrn_standards_decay_% <2%
_diffrn_standards_number 0
_exptl_absorpt_coefficient_mu 0.775
_exptl_absorpt_correction_T_max 0.8731
_exptl_absorpt_correction_T_min 0.7572
_exptl_absorpt_correction_type multi-scan
_exptl_absorpt_process_details '(SADABS; Sheldrick, 1996)'
_exptl_crystal_colour red
_exptl_crystal_density_diffrn 1.421
_exptl_crystal_density_method 'not measured'
_exptl_crystal_description block
_exptl_crystal_F_000 1612
_exptl_crystal_size_max 0.38
_exptl_crystal_size_mid 0.33
_exptl_crystal_size_min 0.18
_refine_diff_density_max 0.826
_refine_diff_density_min -0.567
_refine_ls_extinction_method none
_refine_ls_goodness_of_fit_ref 0.891
_refine_ls_hydrogen_treatment constr
_refine_ls_matrix_type full
_refine_ls_number_parameters 230
_refine_ls_number_reflns 4038
_refine_ls_number_restraints 4
_refine_ls_restrained_S_all 0.895
_refine_ls_R_factor_all 0.0484
_refine_ls_R_factor_gt 0.0411
_refine_ls_shift/su_max 0.001
_refine_ls_shift/su_mean 0.000
_refine_ls_structure_factor_coef Fsqd
_refine_ls_weighting_details 'calc w=1/[\s^2^(Fo^2^)+(0.0678P)^2^+17.7249P] where P=(Fo^2^+2Fc^2^)/3'
_refine_ls_weighting_scheme calc
_refine_ls_wR_factor_gt 0.1242
_refine_ls_wR_factor_ref 0.1302
_reflns_number_gt 3496
_reflns_number_total 4038
_reflns_threshold_expression I>2\s(I)
_cod_data_source_file hg2041.cif
_cod_data_source_block I
_cod_depositor_comments
;
 Updating space group information.

 Antanas Vaitkus,
 2018-06-10

The following automatic conversions were performed:
'_symmetry_cell_setting' value 'Monoclinic' changed to 'monoclinic'
according to '/home/saulius/struct/CIF-dictionaries/cif_core.dic'
dictionary named 'cif_core.dic' version 2.4.1 from 2010-06-29.

Automatic conversion script
Id: cif_fix_enum 1527 2010-12-29 10:47:43Z saulius 

The following automatic conversions were performed:

'_symmetry_cell_setting' value 'Monoclinic' changed to 'monoclinic'
according to /home/saulius/struct/CIF-dictionaries/cif_core.dic
dictionary named 'cif_core.dic' version 2.4.1 from 2010-06-29.

Automatic conversion script
Id: cif_fix_values 1715 2011-07-08 13:25:40Z adriana 
;
_cod_original_sg_symbol_H-M 'C 2/c'
_cod_original_formula_sum 'C32 H36 B F4 Fe1 N2 P2 S4'
_cod_database_code 2209206
_cod_database_fobs_code 2209206

loop_
_space_group_symop_id
_space_group_symop_operation_xyz
1 'x, y, z'
2 '-x, y, -z+1/2'
3 'x+1/2, y+1/2, z'
4 '-x+1/2, y+1/2, -z+1/2'
5 '-x, -y, -z'
6 'x, -y, z-1/2'
7 '-x+1/2, -y+1/2, -z'
8 'x+1/2, -y+1/2, z-1/2'

loop_
_atom_site_type_symbol
_atom_site_label
_atom_site_fract_x
_atom_site_fract_y
_atom_site_fract_z
_atom_site_U_iso_or_equiv
_atom_site_adp_type
_atom_site_calc_flag
_atom_site_refinement_flags
_atom_site_occupancy
Fe Fe 0.5000 0.59683(3) 0.2500 0.02609(15) Uani d S 1
P P1 0.57619(5) 0.69096(4) 0.19435(5) 0.02843(17) Uani d . 1
S S1 0.59902(5) 0.51599(4) 0.21126(6) 0.03629(19) Uani d . 1
S S2 0.60539(5) 0.57899(4) 0.40406(5) 0.03720(19) Uani d . 1
N N 0.7325(2) 0.48497(19) 0.3780(3) 0.0577(8) Uani d . 1
C C1 0.5186(2) 0.77855(17) 0.2030(3) 0.0425(7) Uani d . 1
H H1A 0.5604 0.8199 0.2076 0.051 Uiso calc R 1
H H1B 0.4695 0.7854 0.1410 0.051 Uiso calc R 1
C C2 0.6579(2) 0.52135(18) 0.3382(3) 0.0402(7) Uani d . 1
C C3 0.7712(3) 0.4362(3) 0.3137(4) 0.0839(16) Uani d . 1
H H3A 0.7708 0.3854 0.3370 0.126 Uiso calc R 1
H H3B 0.8322 0.4514 0.3187 0.126 Uiso calc R 1
H H3C 0.7360 0.4398 0.2431 0.126 Uiso calc R 1
C C5 0.7786(4) 0.4920(4) 0.4862(4) 0.0913(18) Uani d . 1
H H5A 0.7356 0.4882 0.5265 0.137 Uiso calc R 1
H H5B 0.8083 0.5397 0.4985 0.137 Uiso calc R 1
H H5C 0.8226 0.4528 0.5058 0.137 Uiso calc R 1
C C11 0.58618(18) 0.69253(16) 0.0630(2) 0.0304(5) Uani d . 1
C C12 0.6192(3) 0.7564(2) 0.0290(3) 0.0554(10) Uani d . 1
H H12A 0.6375 0.7962 0.0744 0.066 Uiso calc R 1
C C13 0.6256(3) 0.7623(2) -0.0708(3) 0.0621(11) Uani d . 1
H H13A 0.6480 0.8059 -0.0928 0.075 Uiso calc R 1
C C14 0.5991(2) 0.7042(2) -0.1374(2) 0.0445(7) Uani d . 1
H H14A 0.6038 0.7078 -0.2050 0.053 Uiso calc R 1
C C15 0.5659(2) 0.64082(19) -0.1054(2) 0.0448(7) Uani d . 1
H H15A 0.5470 0.6015 -0.1516 0.054 Uiso calc R 1
C C16 0.5597(2) 0.63418(17) -0.0049(2) 0.0386(7) Uani d . 1
H H16A 0.5377 0.5902 0.0167 0.046 Uiso calc R 1
C C21 0.6916(2) 0.70455(18) 0.2686(2) 0.0383(7) Uani d . 1
C C22 0.7575(2) 0.6561(2) 0.2544(3) 0.0464(8) Uani d . 1
H H22A 0.7420 0.6189 0.2041 0.056 Uiso calc R 1
C C23 0.8460(3) 0.6619(3) 0.3136(3) 0.0648(12) Uani d . 1
H H23A 0.8897 0.6284 0.3044 0.078 Uiso calc R 1
C C24 0.8681(3) 0.7178(4) 0.3861(3) 0.0823(17) Uani d . 1
H H24A 0.9273 0.7223 0.4267 0.099 Uiso calc R 1
C C25 0.8044(4) 0.7667(3) 0.3992(3) 0.0821(17) Uani d . 1
H H25A 0.8205 0.8050 0.4476 0.099 Uiso calc R 1
C C26 0.7162(3) 0.7602(2) 0.3416(3) 0.0602(11) Uani d . 1
H H26A 0.6730 0.7936 0.3520 0.072 Uiso calc R 1
F F1 0.5807(5) 0.9377(4) 0.3099(7) 0.091(2) Uani d PD 0.50
F F4 0.4527(8) 0.9768(9) 0.2241(7) 0.163(5) Uani d PD 0.50
F F3 0.4864(4) 0.9509(6) 0.4095(8) 0.188(6) Uani d PD 0.50
F F2 0.5431(7) 1.0522(4) 0.3186(9) 0.163(4) Uani d PD 0.50
B B 0.5121(10) 0.9801(7) 0.3202(11) 0.100(5) Uiso d PD 0.50

loop_
_atom_site_aniso_label
_atom_site_aniso_U_11
_atom_site_aniso_U_22
_atom_site_aniso_U_33
_atom_site_aniso_U_12
_atom_site_aniso_U_13
_atom_site_aniso_U_23
Fe 0.0311(3) 0.0237(3) 0.0249(3) 0.000 0.0097(2) 0.000
P1 0.0355(4) 0.0275(3) 0.0246(3) -0.0037(3) 0.0120(3) -0.0020(2)
S1 0.0429(4) 0.0309(4) 0.0387(4) 0.0064(3) 0.0172(3) 0.0009(3)
S2 0.0422(4) 0.0386(4) 0.0293(4) 0.0024(3) 0.0068(3) 0.0034(3)
N 0.0483(17) 0.065(2) 0.0578(19) 0.0211(15) 0.0105(14) 0.0185(16)
C1 0.063(2) 0.0289(14) 0.0459(18) 0.0016(14) 0.0328(16) 0.0023(12)
C2 0.0390(16) 0.0388(16) 0.0443(17) 0.0075(13) 0.0133(13) 0.0125(13)
C3 0.071(3) 0.095(4) 0.094(4) 0.052(3) 0.036(3) 0.025(3)
C5 0.072(3) 0.128(5) 0.063(3) 0.038(3) 0.000(2) 0.032(3)
C11 0.0309(13) 0.0372(14) 0.0237(12) -0.0014(11) 0.0086(10) -0.0001(10)
C12 0.082(3) 0.054(2) 0.0359(17) -0.0360(19) 0.0250(17) -0.0119(15)
C13 0.093(3) 0.060(2) 0.0412(19) -0.031(2) 0.032(2) -0.0006(17)
C14 0.057(2) 0.0533(19) 0.0266(14) -0.0024(15) 0.0167(13) 0.0005(13)
C15 0.063(2) 0.0421(17) 0.0328(16) -0.0017(15) 0.0193(15) -0.0071(13)
C16 0.0542(18) 0.0317(14) 0.0340(15) -0.0021(13) 0.0189(13) -0.0033(12)
C21 0.0422(16) 0.0473(17) 0.0257(13) -0.0167(13) 0.0092(12) 0.0003(12)
C22 0.0389(16) 0.056(2) 0.0420(17) -0.0096(15) 0.0076(13) 0.0092(15)
C23 0.0400(19) 0.093(3) 0.058(2) -0.012(2) 0.0076(17) 0.027(2)
C24 0.057(3) 0.144(5) 0.038(2) -0.049(3) -0.0010(18) 0.013(3)
C25 0.082(3) 0.124(4) 0.039(2) -0.062(3) 0.014(2) -0.026(2)
C26 0.069(2) 0.075(3) 0.0403(18) -0.034(2) 0.0213(17) -0.0202(18)
F1 0.085(5) 0.086(4) 0.118(6) -0.018(4) 0.052(4) -0.042(4)
F4 0.134(9) 0.258(16) 0.079(6) -0.013(9) -0.006(5) -0.046(8)
F3 0.069(4) 0.283(12) 0.233(10) -0.071(6) 0.077(5) -0.211(10)
F2 0.198(10) 0.049(4) 0.219(11) 0.002(5) 0.016(8) 0.000(5)

loop_
_atom_type_symbol
_atom_type_description
_atom_type_scat_dispersion_real
_atom_type_scat_dispersion_imag
_atom_type_scat_source
C C 0.0033 0.0016 'International Tables Vol C Tables 4.2.6.8 and 6.1.1.4'
H H 0.0000 0.0000 'International Tables Vol C Tables 4.2.6.8 and 6.1.1.4'
B B 0.0013 0.0007 'International Tables Vol C Tables 4.2.6.8 and 6.1.1.4'
N N 0.0061 0.0033 'International Tables Vol C Tables 4.2.6.8 and 6.1.1.4'
F F 0.0171 0.0103 'International Tables Vol C Tables 4.2.6.8 and 6.1.1.4'
P P 0.1023 0.0942 'International Tables Vol C Tables 4.2.6.8 and 6.1.1.4'
S S 0.1246 0.1234 'International Tables Vol C Tables 4.2.6.8 and 6.1.1.4'
Fe Fe 0.3463 0.8444 'International Tables Vol C Tables 4.2.6.8 and 6.1.1.4'

loop_
_geom_angle_atom_site_label_1
_geom_angle_atom_site_label_2
_geom_angle_atom_site_label_3
_geom_angle_site_symmetry_1
_geom_angle_site_symmetry_3
_geom_angle
_geom_angle_publ_flag
S1 Fe S1 . 2_655 100.38(4) y
S1 Fe P1 . 2_655 169.04(3) ?
S1 Fe P1 2_655 2_655 87.77(3) ?
S1 Fe P1 . . 87.77(3) y
S1 Fe P1 2_655 . 169.04(3) ?
P1 Fe P1 2_655 . 85.18(4) y
S1 Fe S2 . . 76.10(3) y
S1 Fe S2 2_655 . 93.54(3) y
P1 Fe S2 2_655 . 96.23(3) y
P1 Fe S2 . . 95.56(3) y
S1 Fe S2 . 2_655 93.54(3) ?
S1 Fe S2 2_655 2_655 76.10(3) ?
P1 Fe S2 2_655 2_655 95.56(3) ?
P1 Fe S2 . 2_655 96.23(3) ?
S2 Fe S2 . 2_655 163.97(5) ?
C21 P1 C11 . . 102.23(13) ?
C21 P1 C1 . . 105.84(16) ?
C11 P1 C1 . . 102.53(13) ?
C21 P1 Fe . . 115.57(10) ?
C11 P1 Fe . . 120.84(9) ?
C1 P1 Fe . . 108.24(10) ?
C2 S1 Fe . . 86.87(11) ?
C2 S2 Fe . . 86.21(11) ?
C2 N C5 . . 120.8(4) ?
C2 N C3 . . 120.5(4) ?
C5 N C3 . . 118.6(4) ?
C1 C1 P1 2_655 . 110.48(16) ?
C1 C1 H1A 2_655 . 109.6 ?
P1 C1 H1A . . 109.6 ?
C1 C1 H1B 2_655 . 109.6 ?
P1 C1 H1B . . 109.6 ?
H1A C1 H1B . . 108.1 ?
N C2 S2 . . 125.4(3) ?
N C2 S1 . . 123.8(3) ?
S2 C2 S1 . . 110.82(17) ?
N C3 H3A . . 109.5 ?
N C3 H3B . . 109.5 ?
H3A C3 H3B . . 109.5 ?
N C3 H3C . . 109.5 ?
H3A C3 H3C . . 109.5 ?
H3B C3 H3C . . 109.5 ?
N C5 H5A . . 109.5 ?
N C5 H5B . . 109.5 ?
H5A C5 H5B . . 109.5 ?
N C5 H5C . . 109.5 ?
H5A C5 H5C . . 109.5 ?
H5B C5 H5C . . 109.5 ?
C16 C11 C12 . . 118.7(3) ?
C16 C11 P1 . . 123.3(2) ?
C12 C11 P1 . . 118.1(2) ?
C13 C12 C11 . . 121.1(3) ?
C13 C12 H12A . . 119.5 ?
C11 C12 H12A . . 119.5 ?
C14 C13 C12 . . 119.7(3) ?
C14 C13 H13A . . 120.1 ?
C12 C13 H13A . . 120.1 ?
C15 C14 C13 . . 120.1(3) ?
C15 C14 H14A . . 120.0 ?
C13 C14 H14A . . 120.0 ?
C14 C15 C16 . . 120.6(3) ?
C14 C15 H15A . . 119.7 ?
C16 C15 H15A . . 119.7 ?
C11 C16 C15 . . 119.9(3) ?
C11 C16 H16A . . 120.1 ?
C15 C16 H16A . . 120.1 ?
C26 C21 C22 . . 118.5(3) ?
C26 C21 P1 . . 122.3(3) ?
C22 C21 P1 . . 119.1(2) ?
C21 C22 C23 . . 121.1(4) ?
C21 C22 H22A . . 119.4 ?
C23 C22 H22A . . 119.4 ?
C24 C23 C22 . . 118.8(5) ?
C24 C23 H23A . . 120.6 ?
C22 C23 H23A . . 120.6 ?
C25 C24 C23 . . 120.5(4) ?
C25 C24 H24A . . 119.8 ?
C23 C24 H24A . . 119.8 ?
C24 C25 C26 . . 120.7(4) ?
C24 C25 H25A . . 119.7 ?
C26 C25 H25A . . 119.7 ?
C25 C26 C21 . . 120.3(5) ?
C25 C26 H26A . . 119.8 ?
C21 C26 H26A . . 119.8 ?
F4 F1 B 2_655 . 42.5(10) ?
F1 F4 B 2_655 2_655 94.4(15) ?
F1 F4 B 2_655 . 130.5(19) ?
B F4 B 2_655 . 104.6(16) ?
F1 F4 F4 2_655 2_655 127.2(12) ?
B F4 F4 2_655 2_655 67.3(15) ?
B F4 F4 . 2_655 37.6(7) ?
F1 F4 F2 2_655 2_655 125.5(13) ?
B F4 F2 2_655 2_655 65.7(14) ?
B F4 F2 . 2_655 103.9(12) ?
F4 F4 F2 2_655 2_655 92.6(8) ?
B F2 F4 . 2_655 36.9(7) ?
F4 B F2 2_655 . 77.4(15) ?
F4 B F4 2_655 . 75.1(16) ?
F2 B F4 . . 100.0(13) ?
F4 B F1 2_655 . 43.1(10) ?
F2 B F1 . . 104.1(11) ?
F4 B F1 . . 103.0(13) ?
F4 B F3 2_655 . 149.0(17) ?
F2 B F3 . . 121.3(13) ?
F4 B F3 . . 120.1(13) ?
F1 B F3 . . 106.0(10) ?
F4 B B 2_655 2_655 46.7(11) ?
F2 B B . 2_655 87.7(9) ?
F4 B B . 2_655 28.8(8) ?
F1 B B . 2_655 81.0(11) ?
F3 B B . 2_655 145.8(12) ?

loop_
_geom_bond_atom_site_label_1
_geom_bond_atom_site_label_2
_geom_bond_site_symmetry_2
_geom_bond_distance
_geom_bond_publ_flag
Fe S1 . 2.2770(8) y
Fe S1 2_655 2.2770(8) ?
Fe P1 2_655 2.3060(8) ?
Fe P1 . 2.3060(8) y
Fe S2 . 2.3078(7) y
Fe S2 2_655 2.3078(7) ?
P1 C21 . 1.823(3) ?
P1 C11 . 1.826(3) ?
P1 C1 . 1.834(3) ?
S1 C2 . 1.723(3) ?
S2 C2 . 1.709(3) ?
N C2 . 1.316(4) ?
N C5 . 1.457(6) ?
N C3 . 1.471(6) ?
C1 C1 2_655 1.531(6) ?
C1 H1A . 0.9800 ?
C1 H1B . 0.9800 ?
C3 H3A . 0.9700 ?
C3 H3B . 0.9700 ?
C3 H3C . 0.9700 ?
C5 H5A . 0.9700 ?
C5 H5B . 0.9700 ?
C5 H5C . 0.9700 ?
C11 C16 . 1.387(4) ?
C11 C12 . 1.387(4) ?
C12 C13 . 1.386(5) ?
C12 H12A . 0.9400 ?
C13 C14 . 1.373(5) ?
C13 H13A . 0.9400 ?
C14 C15 . 1.370(5) ?
C14 H14A . 0.9400 ?
C15 C16 . 1.395(4) ?
C15 H15A . 0.9400 ?
C16 H16A . 0.9400 ?
C21 C26 . 1.389(5) ?
C21 C22 . 1.396(5) ?
C22 C23 . 1.398(5) ?
C22 H22A . 0.9400 ?
C23 C24 . 1.387(7) ?
C23 H23A . 0.9400 ?
C24 C25 . 1.370(8) ?
C24 H24A . 0.9400 ?
C25 C26 . 1.388(6) ?
C25 H25A . 0.9400 ?
C26 H26A . 0.9400 ?
F1 F4 2_655 0.923(12) ?
F1 B . 1.348(15) ?
F4 F1 2_655 0.923(12) ?
F4 B 2_655 0.914(17) ?
F4 B . 1.382(14) ?
F4 F4 2_655 1.45(2) ?
F4 F2 2_655 1.486(17) ?
F3 B . 1.467(14) ?
F2 B . 1.388(14) ?
F2 F4 2_655 1.486(17) ?
B F4 2_655 0.914(17) ?
B B 2_655 1.84(3) ?
